data_2102189
loop_
_publ_author_name
'Cole, Jacqueline M.'
'Wilson, Chick C.'
'Howard, Judith A. K.'
'Cruickshank, Frank R.'

_publ_section_title
;
 Quantitative analysis of hydrogen bonding and atomic thermal motion in
 the organic non-linear optical material DCNP using X-ray and neutron
 diffraction
;
_journal_issue 6
_journal_name_full 'Acta Crystallographica Section B'
_journal_page_first 1085
_journal_page_last 1093
_journal_paper_doi 10.1107/S0108768100008855
_journal_volume 56
_journal_year 2000
_chemical_formula_sum 'C13 H10 N4'
_chemical_formula_weight 222.25
_chemical_name_common DCNP
_chemical_name_systematic
; 
 ? 
;
_space_group_IT_number 9
_symmetry_cell_setting monoclinic
_symmetry_space_group_name_Hall 'C -2yc'
_symmetry_space_group_name_H-M 'C 1 c 1'
_atom_sites_solution_hydrogens geom
_atom_sites_solution_primary direct
_atom_sites_solution_secondary difmap
_audit_creation_method SHELXL
_cell_angle_alpha 90.00
_cell_angle_beta 90.173(2)
_cell_angle_gamma 90.00
_cell_formula_units_Z 4
_cell_length_a 11.7304(4)
_cell_length_b 12.3278(2)
_cell_length_c 7.8844(2)
_cell_measurement_temperature 200(2)
_cell_volume 1140.16(5)
_computing_cell_refinement 'SMART (Siemens Analytical X-ray Instruments, 1995)'
_computing_data_collection 'SMART (Siemens Analytical X-ray Instruments, 1995)'
_computing_data_reduction 'SAINT (Siemens Analytical X-ray Instruments, 1995)'
_computing_molecular_graphics 'SHELXTL-PLUS (Sheldrick, 1995)'
_computing_publication_material 'SHELXL-93 (Sheldrick, 1993)'
_computing_structure_refinement 'SHELXL-93 (Sheldrick, 1993)'
_computing_structure_solution 'SHELXS-86 (Sheldrick, 1990)'
_diffrn_ambient_temperature 200(2)
_diffrn_measurement_device 'Siemens SMART-CCD'
_diffrn_measurement_method \w
_diffrn_radiation_monochromator graphite
_diffrn_radiation_source 'fine-focus sealed tube'
_diffrn_radiation_type MoK\a
_diffrn_radiation_wavelength 0.71073
_diffrn_reflns_av_R_equivalents 0.0377
_diffrn_reflns_av_sigmaI/netI 0.0408
_diffrn_reflns_limit_h_max 15
_diffrn_reflns_limit_h_min -15
_diffrn_reflns_limit_k_max 16
_diffrn_reflns_limit_k_min -11
_diffrn_reflns_limit_l_max 10
_diffrn_reflns_limit_l_min -9
_diffrn_reflns_number 4054
_diffrn_reflns_theta_max 27.49
_diffrn_reflns_theta_min 2.40
_diffrn_standards_decay_% 0
_diffrn_standards_number 0
_exptl_absorpt_coefficient_mu 0.082
_exptl_absorpt_correction_type none
_exptl_crystal_colour red
_exptl_crystal_density_diffrn 1.295
_exptl_crystal_density_method none
_exptl_crystal_description irregular
_exptl_crystal_F_000 464
_exptl_crystal_size_max 0.5
_exptl_crystal_size_mid 0.3
_exptl_crystal_size_min 0.15
_refine_diff_density_max 0.221
_refine_diff_density_min -0.147
_refine_diff_density_rms 0.061
_refine_ls_abs_structure_details 'Flack H D (1983), Acta Cryst. A39, 876-881'
_refine_ls_abs_structure_Flack 2.33(205)
_refine_ls_extinction_coef 0.0200(22)
_refine_ls_extinction_expression Fc^*^=kFc[1+0.001xFc^2^\l^3^/sin(2\q)]^-1/4^
_refine_ls_extinction_method SHELXL
_refine_ls_goodness_of_fit_all 1.668
_refine_ls_goodness_of_fit_ref 1.721
_refine_ls_hydrogen_treatment 'xyz and U~iso~ refined'
_refine_ls_matrix_type full
_refine_ls_number_parameters 195
_refine_ls_number_reflns 2394
_refine_ls_number_restraints 2
_refine_ls_restrained_S_all 1.707
_refine_ls_restrained_S_obs 1.720
_refine_ls_R_factor_all 0.0636
_refine_ls_R_factor_gt 0.0463
_refine_ls_shift/esd_mean 0.000
_refine_ls_shift/su_max 0.001
_refine_ls_structure_factor_coef Fsqd
_refine_ls_weighting_details 'w=1/[\s^2^(Fo^2^)] where P=(Fo^2^+2Fc^2^)/3'
_refine_ls_weighting_scheme calc
_refine_ls_wR_factor_all 0.0743
_refine_ls_wR_factor_ref 0.0678
_reflns_number_gt 2394
_reflns_number_total 2402
_reflns_threshold_expression I>2\s(I)
_cod_data_source_file ha0196.cif
_cod_data_source_block 200dcnp
_cod_depositor_comments
;
The following automatic conversions were performed:

'_refine_ls_weighting_scheme' value 'calc w=1/[\s^2^(Fo^2^)] where
P=(Fo^2^+2Fc^2^)/3' was changed to 'calc'. New tag
'_refine_ls_weighting_details' was created. The value of the new tag
was set to 'w=1/[\s^2^(Fo^2^)] where P=(Fo^2^+2Fc^2^)/3'.

Automatic conversion script
Id: cif_fix_values 3143 2015-03-26 13:38:13Z robertas 
;
_cod_original_sg_symbol_H-M Cc
_cod_database_code 2102189
_cod_database_fobs_code 2102189

loop_
_symmetry_equiv_pos_as_xyz
'x, y, z'
'x, -y, z+1/2'
'x+1/2, y+1/2, z'
'x+1/2, -y+1/2, z+1/2'

loop_
_atom_site_aniso_label
_atom_site_aniso_U_11
_atom_site_aniso_U_22
_atom_site_aniso_U_33
_atom_site_aniso_U_23
_atom_site_aniso_U_13
_atom_site_aniso_U_12
N1 0.0752(13) 0.0499(11) 0.0626(13) 0.0029(10) -0.0200(10) 0.0016(9)
N2 0.0719(13) 0.0485(11) 0.0608(13) -0.0100(9) -0.0116(9) -0.0038(9)
N3 0.0550(11) 0.0343(9) 0.0414(11) 0.0010(7) -0.0005(8) -0.0004(8)
N4 0.0621(12) 0.0361(10) 0.0410(12) -0.0003(8) -0.0016(9) 0.0000(8)
C1 0.0477(12) 0.0399(12) 0.0524(14) -0.0059(10) -0.0051(10) -0.0011(10)
C2 0.0421(12) 0.0398(14) 0.0426(13) 0.0009(9) -0.0010(9) -0.0020(9)
C3 0.0409(13) 0.0367(12) 0.0395(12) -0.0003(9) 0.0026(10) -0.0011(8)
C4 0.0446(12) 0.0316(12) 0.0469(13) -0.0007(9) 0.0023(9) -0.0013(9)
C5 0.0435(12) 0.0321(11) 0.0389(13) -0.0022(9) 0.0042(10) -0.0001(9)
C6 0.0565(14) 0.0358(12) 0.0475(14) 0.0028(10) 0.0020(11) 0.0012(10)
C7 0.0571(14) 0.0337(11) 0.0456(12) -0.0005(11) 0.0043(10) -0.0039(11)
C8 0.0376(12) 0.0530(13) 0.0357(12) -0.0014(10) 0.0030(10) 0.0006(9)
C9 0.0519(14) 0.059(2) 0.0440(13) -0.0049(11) 0.0060(10) -0.0089(12)
C10 0.0593(15) 0.083(2) 0.0496(14) -0.0186(14) 0.0051(11) -0.0277(13)
C11 0.045(2) 0.126(3) 0.041(2) -0.005(2) -0.0021(11) -0.0186(14)
C12 0.045(2) 0.106(2) 0.046(2) 0.012(2) -0.0034(12) 0.0024(14)
C13 0.0492(14) 0.068(2) 0.0456(13) 0.0114(13) 0.0037(10) 0.0081(12)

loop_
_atom_site_label
_atom_site_type_symbol
_atom_site_fract_x
_atom_site_fract_y
_atom_site_fract_z
_atom_site_U_iso_or_equiv
_atom_site_thermal_displace_type
_atom_site_occupancy
_atom_site_calc_flag
N1 N 0.5690(2) 0.06091(15) 1.3323(2) 0.0626(5) Uani 1 d
N2 N 0.5044(2) 0.39900(15) 1.2326(2) 0.0605(5) Uani 1 d
N3 N 0.3482(2) 0.19070(13) 0.7113(2) 0.0436(5) Uani 1 d
N4 N 0.31131(14) 0.26508(13) 0.6017(2) 0.0464(5) Uani 1 d
C1 C 0.5302(2) 0.1232(2) 1.2395(3) 0.0467(5) Uani 1 d
C2 C 0.4958(2) 0.3120(2) 1.1825(3) 0.0415(5) Uani 1 d
C3 C 0.4852(2) 0.2022(2) 1.1240(3) 0.0390(5) Uani 1 d
C4 C 0.4373(2) 0.1713(2) 0.9748(3) 0.0410(5) Uani 1 d
C5 C 0.3924(2) 0.23847(14) 0.8456(2) 0.0382(5) Uani 1 d
C6 C 0.3385(2) 0.3781(2) 0.6557(3) 0.0466(6) Uani 1 d
C7 C 0.3847(2) 0.3605(2) 0.8357(3) 0.0455(5) Uani 1 d
C8 C 0.2631(2) 0.2350(2) 0.4462(2) 0.0421(5) Uani 1 d
C9 C 0.2550(2) 0.1261(2) 0.4016(3) 0.0518(6) Uani 1 d
C10 C 0.2040(2) 0.0991(3) 0.2481(3) 0.0638(7) Uani 1 d
C11 C 0.1623(2) 0.1777(3) 0.1383(4) 0.0709(8) Uani 1 d
C12 C 0.1706(2) 0.2847(3) 0.1832(3) 0.0657(8) Uani 1 d
C13 C 0.2209(2) 0.3155(2) 0.3367(3) 0.0543(6) Uani 1 d
H4 H 0.4352(16) 0.0918(14) 0.9503(26) 0.050(6) Uiso 1 d
H6A H 0.3964(17) 0.4057(15) 0.5845(28) 0.060(6) Uiso 1 d
H6B H 0.2659(17) 0.4214(15) 0.6502(24) 0.056(6) Uiso 1 d
H7A H 0.4619(18) 0.3950(16) 0.8550(25) 0.056(6) Uiso 1 d
H7B H 0.3339(17) 0.3836(14) 0.9238(27) 0.058(6) Uiso 1 d
H9 H 0.2856(19) 0.0702(17) 0.4856(31) 0.070(7) Uiso 1 d
H10 H 0.2004(19) 0.0258(19) 0.2186(28) 0.063(7) Uiso 1 d
H11 H 0.1227(20) 0.1579(22) 0.0278(36) 0.079(8) Uiso 1 d
H12 H 0.1432(20) 0.3487(23) 0.1082(34) 0.080(9) Uiso 1 d
H13 H 0.2243(20) 0.3918(18) 0.3661(32) 0.059(7) Uiso 1 d

loop_
_atom_type_symbol
_atom_type_description
_atom_type_scat_dispersion_real
_atom_type_scat_dispersion_imag
_atom_type_scat_source
C C 0.0033 0.0016 'International Tables Vol C Tables 4.2.6.8 and 6.1.1.4'
H H 0.0000 0.0000 'International Tables Vol C Tables 4.2.6.8 and 6.1.1.4'
N N 0.0061 0.0033 'International Tables Vol C Tables 4.2.6.8 and 6.1.1.4'

loop_
_geom_angle_atom_site_label_1
_geom_angle_atom_site_label_2
_geom_angle_atom_site_label_3
_geom_angle
C5 N3 N4 109.89(15)
N3 N4 C8 121.08(15)
N3 N4 C6 112.91(15)
C8 N4 C6 125.7(2)
N1 C1 C3 178.3(2)
N2 C2 C3 178.6(2)
C4 C3 C1 120.7(2)
C4 C3 C2 125.4(2)
C1 C3 C2 113.9(2)
C3 C4 C5 127.8(2)
C3 C4 H4 116.9(12)
C5 C4 H4 115.3(12)
N3 C5 C4 117.5(2)
N3 C5 C7 112.4(2)
C4 C5 C7 130.1(2)
N4 C6 C7 101.9(2)
N4 C6 H6A 108.7(12)
C7 C6 H6A 110.4(12)
N4 C6 H6B 107.7(11)
C7 C6 H6B 114.3(11)
H6A C6 H6B 113.0(16)
C5 C7 C6 102.1(2)
C5 C7 H7A 111.0(11)
C6 C7 H7A 113.2(11)
C5 C7 H7B 107.1(11)
C6 C7 H7B 114.2(12)
H7A C7 H7B 108.9(17)
C9 C8 N4 120.3(2)
C9 C8 C13 120.2(2)
N4 C8 C13 119.5(2)
C10 C9 C8 118.7(2)
C10 C9 H9 123.7(14)
C8 C9 H9 117.6(14)
C11 C10 C9 121.8(3)
C11 C10 H10 120.3(15)
C9 C10 H10 117.9(15)
C12 C11 C10 119.1(2)
C12 C11 H11 119.0(16)
C10 C11 H11 121.8(16)
C11 C12 C13 121.1(3)
C11 C12 H12 124.4(16)
C13 C12 H12 114.5(16)
C12 C13 C8 119.1(3)
C12 C13 H13 119.2(15)
C8 C13 H13 121.6(16)

loop_
_geom_bond_atom_site_label_1
_geom_bond_atom_site_label_2
_geom_bond_distance
N1 C1 1.153(3)
N2 C2 1.147(2)
N3 C5 1.316(3)
N3 N4 1.332(2)
N4 C8 1.399(2)
N4 C6 1.490(3)
C1 C3 1.433(3)
C2 C3 1.435(3)
C3 C4 1.357(3)
C4 C5 1.413(3)
C4 H4 1.00(2)
C5 C7 1.509(3)
C6 C7 1.533(3)
C6 H6A 0.95(2)
C6 H6B 1.01(2)
C7 H7A 1.01(2)
C7 H7B 0.96(2)
C8 C9 1.391(3)
C8 C13 1.405(3)
C9 C10 1.388(3)
C9 H9 1.02(2)
C10 C11 1.387(4)
C10 H10 0.93(2)
C11 C12 1.369(4)
C11 H11 1.02(3)
C12 C13 1.397(4)
C12 H12 1.04(3)
C13 H13 0.97(2)

loop_
_cod_related_entry_id
_cod_related_entry_database
_cod_related_entry_code
1 ChemSpider 3441119
